data_2310559
loop_
_publ_author_name
'Davies, D.R.'
'Corbridge, D.E.C.'

_publ_section_title
;
 The crystal structure of sodium triphosphate, Na5 P3 O10,
;
_journal_name_full 'Acta Crystallographica (1,1948-23,1967)'
_journal_page_first 315
_journal_page_last 319
_journal_volume 11
_journal_year 1958
_chemical_formula_sum 'Na5 O10 P3'
_chemical_name_systematic 'Na5 (P3 O10)'
_space_group_IT_number 15
_symmetry_space_group_name_Hall '-C 2yc'
_symmetry_space_group_name_H-M 'C 1 2/c 1'
_cell_angle_alpha 90
_cell_angle_beta 93.5
_cell_angle_gamma 90
_cell_formula_units_Z 4
_cell_length_a 16
_cell_length_b 5.24
_cell_length_c 11.25
_cell_volume 941.441
_citation_journal_id_ASTM ACCRA9
_cod_data_source_file Davies_ACCRA9_1958_261.cif
_cod_data_source_block Na5O10P3
_cod_original_cell_volume 941.4407
_cod_database_code 2310559

loop_
_symmetry_equiv_pos_as_xyz
x,y,z
-x,y,-z+1/2
-x,-y,-z
x,-y,z-1/2
x+1/2,y+1/2,z
-x+1/2,y+1/2,-z+1/2
-x+1/2,-y+1/2,-z
x+1/2,-y+1/2,z-1/2

loop_
_atom_site_label
_atom_site_type_symbol
_atom_site_fract_x
_atom_site_fract_y
_atom_site_fract_z
_atom_site_occupancy
_atom_site_U_iso_or_equiv
P2 P+5 0.146 0.195 0.4 1 0.0
O1 O-2 0.038 0.456 0.155 1 0.0
P1 P+5 0 0.305 0.25 1 0.0
O3 O-2 0.15 0.481 0.393 1 0.0
O4 O-2 0.216 0.053 0.348 1 0.0
O5 O-2 0.123 0.085 0.517 1 0.0
Na3 Na+1 0.16 0.74 0.208 1 0.0
O2 O-2 0.067 0.103 0.306 1 0.0
Na1 Na+1 0.25 0.75 0.5 1 0.0
Na2 Na+1 0.04 0.756 0.46 1 0.0
